data_7234340
loop_
_publ_author_name
'Hayley S. Scott'
'Boujemaa Moubaraki'
'Nicolas Paradis'
'Guillaume Chastanet'
'Jean-Francois Letard'
'Stuart R. Batten'
'Keith S. Murray'

_publ_section_title
;
 2,2'-Dipyridylamino-based ligands with substituted alkyl chain groups and
 their mononuclear-M(ii) spin crossover complexes
;
_journal_name_full 'Journal of Materials Chemistry C'
_journal_page_first 7845
_journal_page_last 7857
_journal_paper_doi 10.1039/C5TC00491H
_journal_volume 3
_journal_year 2015
_chemical_formula_sum 'C52 H72 Fe N18 Se2'
_chemical_formula_weight 1163.05
_chemical_name_common '[FeII(DPDT)2(NCSe)2]  '
_space_group_IT_number 60
_space_group_name_Hall '-P 2n 2ab'
_space_group_name_H-M_alt 'P b c n'
_symmetry_cell_setting orthorhombic
_symmetry_space_group_name_H-M 'P b c n'
_atom_sites_solution_hydrogens geom
_atom_sites_solution_primary direct
_atom_sites_solution_secondary difmap
_cell_angle_alpha 90.00
_cell_angle_beta 90.00
_cell_angle_gamma 90.00
_cell_formula_units_Z 4
_cell_length_a 21.4283(11)
_cell_length_b 14.7993(7)
_cell_length_c 17.6804(13)
_cell_measurement_reflns_used 4473
_cell_measurement_temperature 140(2)
_cell_measurement_theta_max 32.4261
_cell_measurement_theta_min 2.0266
_cell_volume 5606.9(6)
_computing_cell_refinement
;
CrysAlisPro, Agilent Technologies,
Version 1.171.35.15 (release 03-08-2011 CrysAlis171 .NET)
(compiled Aug  3 2011,13:03:54)
;
_computing_data_collection
;
CrysAlisPro, Agilent Technologies,
Version 1.171.35.15 (release 03-08-2011 CrysAlis171 .NET)
(compiled Aug  3 2011,13:03:54)
;
_computing_data_reduction
;
CrysAlisPro, Agilent Technologies,
Version 1.171.35.15 (release 03-08-2011 CrysAlis171 .NET)
(compiled Aug  3 2011,13:03:54)
;
_computing_molecular_graphics X-SEED
_computing_publication_material 'XCIF V6.12 (BrukerAXS, 2001).'
_computing_structure_refinement 'SHELXL-97 (Sheldrick, 1997)'
_computing_structure_solution 'SHELXS-97 (Sheldrick, 1990)'
_diffrn_ambient_temperature 140(2)
_diffrn_detector_area_resol_mean 10.3389
_diffrn_measured_fraction_theta_full 1.000
_diffrn_measured_fraction_theta_max 0.913
_diffrn_measurement_device_type 'Xcalibur, Ruby, Gemini ultra'
_diffrn_radiation_monochromator graphite
_diffrn_radiation_source 'Enhance (Mo) X-ray Source'
_diffrn_radiation_type MoK\a
_diffrn_radiation_wavelength 0.71073
_diffrn_reflns_av_R_equivalents 0.0655
_diffrn_reflns_av_sigmaI/netI 0.0763
_diffrn_reflns_limit_h_max 30
_diffrn_reflns_limit_h_min -24
_diffrn_reflns_limit_k_max 19
_diffrn_reflns_limit_k_min -22
_diffrn_reflns_limit_l_max 26
_diffrn_reflns_limit_l_min -17
_diffrn_reflns_number 37336
_diffrn_reflns_theta_full 27.50
_diffrn_reflns_theta_max 32.50
_diffrn_reflns_theta_min 2.03
_exptl_absorpt_coefficient_mu 1.620
_exptl_absorpt_correction_T_max 0.8813
_exptl_absorpt_correction_T_min 0.7377
_exptl_absorpt_correction_type multi-scan
_exptl_absorpt_process_details
;
CrysAlisPro, Agilent Technologies,
Version 1.171.35.15 (release 03-08-2011 CrysAlis171 .NET)
(compiled Aug  3 2011,13:03:54)
Empirical absorption correction using spherical harmonics,
 implemented in SCALE3 ABSPACK scaling algorithm.
;
_exptl_crystal_colour Yellow
_exptl_crystal_density_diffrn 1.378
_exptl_crystal_density_method 'not measured'
_exptl_crystal_description Block
_exptl_crystal_F_000 2416
_exptl_crystal_preparation 'Magnetic properties'
_exptl_crystal_recrystallization_method 'Re-crystallisation from solvent: MeOH'
_exptl_crystal_size_max 0.20
_exptl_crystal_size_mid 0.20
_exptl_crystal_size_min 0.08
_refine_diff_density_max 0.778
_refine_diff_density_min -0.839
_refine_diff_density_rms 0.100
_refine_ls_extinction_method none
_refine_ls_goodness_of_fit_ref 1.027
_refine_ls_hydrogen_treatment constr
_refine_ls_matrix_type full
_refine_ls_number_parameters 334
_refine_ls_number_reflns 9275
_refine_ls_number_restraints 0
_refine_ls_restrained_S_all 1.027
_refine_ls_R_factor_all 0.1207
_refine_ls_R_factor_gt 0.0528
_refine_ls_shift/su_max 0.001
_refine_ls_shift/su_mean 0.000
_refine_ls_structure_factor_coef Fsqd
_refine_ls_weighting_details 'calc w=1/[\s^2^(Fo^2^)+(0.0409P)^2^+3.6705P] where P=(Fo^2^+2Fc^2^)/3'
_refine_ls_weighting_scheme calc
_refine_ls_wR_factor_gt 0.1000
_refine_ls_wR_factor_ref 0.1311
_reflns_number_gt 5211
_reflns_number_total 9275
_reflns_threshold_expression >2sigma(I)
_cod_data_source_file J-Mater-Chem-C-2015-3-7845.cif
_cod_data_source_block test\hs273m
_cod_depositor_comments
;
The following automatic conversions were performed:

data item '_symmetry_cell_setting' value 'Orthorhombic' was changed
to 'orthorhombic' in accordance with the built-in table derived from
the CIF Core dictionary named 'cif_core.dic' version 2.4.5 last
updated on 2014-11-21.

Automatic conversion script
Id: cif_fix_values 6909 2019-04-08 15:41:33Z antanas 
;
_cod_original_sg_symbol_H-M Pbcn
_cod_database_code 7234340

loop_
_symmetry_equiv_pos_as_xyz
'x, y, z'
'-x+1/2, -y+1/2, z+1/2'
'x+1/2, -y+1/2, -z'
'-x, y, -z+1/2'
'-x, -y, -z'
'x-1/2, y-1/2, -z-1/2'
'-x-1/2, y-1/2, z'
'x, -y, z-1/2'

loop_
_atom_site_label
_atom_site_type_symbol
_atom_site_fract_x
_atom_site_fract_y
_atom_site_fract_z
_atom_site_U_iso_or_equiv
_atom_site_adp_type
_atom_site_occupancy
_atom_site_symmetry_multiplicity
_atom_site_calc_flag
_atom_site_refinement_flags
_atom_site_disorder_assembly
_atom_site_disorder_group
Se1 Se 0.372274(17) -0.21630(2) 0.68464(2) 0.04451(11) Uani 1 1 d . . .
Fe1 Fe 0.5000 0.05608(3) 0.7500 0.02070(12) Uani 1 2 d S . .
N1 N 0.43665(10) -0.04657(16) 0.72266(13) 0.0311(5) Uani 1 1 d . . .
C1 C 0.41148(13) -0.1134(2) 0.70885(16) 0.0324(6) Uani 1 1 d . . .
N2 N 0.53306(9) 0.06604(14) 0.63647(12) 0.0223(4) Uani 1 1 d . . .
C2 C 0.37283(12) 0.14544(19) 0.73617(16) 0.0294(6) Uani 1 1 d . . .
H2 H 0.3639 0.1002 0.7727 0.035 Uiso 1 1 calc R . .
N3 N 0.43198(9) 0.15377(14) 0.71133(12) 0.0227(4) Uani 1 1 d . . .
C3 C 0.32489(12) 0.19924(19) 0.71118(17) 0.0309(6) Uani 1 1 d . . .
H3 H 0.2839 0.1918 0.7307 0.037 Uiso 1 1 calc R . .
N4 N 0.50572(9) 0.22063(13) 0.63104(13) 0.0219(4) Uani 1 1 d . . .
C4 C 0.33715(12) 0.26418(19) 0.65746(17) 0.0307(6) Uani 1 1 d . . .
H4 H 0.3048 0.3025 0.6396 0.037 Uiso 1 1 calc R . .
N5 N 0.60044(9) 0.29126(14) 0.61957(13) 0.0231(4) Uani 1 1 d . . .
C5 C 0.39705(12) 0.27287(17) 0.63002(17) 0.0274(6) Uani 1 1 d . . .
H5 H 0.4065 0.3164 0.5922 0.033 Uiso 1 1 calc R . .
N6 N 0.50845(9) 0.37697(13) 0.64202(12) 0.0219(4) Uani 1 1 d . . .
C6 C 0.44336(11) 0.21675(16) 0.65864(15) 0.0218(5) Uani 1 1 d . . .
N7 N 0.60747(9) 0.45182(14) 0.63218(13) 0.0240(5) Uani 1 1 d . . .
C7 C 0.53219(11) 0.14261(17) 0.59644(15) 0.0231(5) Uani 1 1 d . . .
N8 N 0.69461(9) 0.36333(14) 0.61021(13) 0.0263(5) Uani 1 1 d . . .
C8 C 0.55456(11) 0.14751(18) 0.52269(16) 0.0267(6) Uani 1 1 d . . .
H8 H 0.5524 0.2026 0.4953 0.032 Uiso 1 1 calc R . .
N9 N 0.51628(9) 0.53139(14) 0.65185(13) 0.0241(5) Uani 1 1 d . . .
C9 C 0.57980(12) 0.07167(19) 0.48995(16) 0.0295(6) Uani 1 1 d . . .
H9 H 0.5963 0.0739 0.4401 0.035 Uiso 1 1 calc R . .
C10 C 0.58070(12) -0.00800(19) 0.53088(17) 0.0299(6) Uani 1 1 d . . .
H10 H 0.5979 -0.0615 0.5097 0.036 Uiso 1 1 calc R . .
C11 C 0.55632(12) -0.00842(18) 0.60260(16) 0.0280(6) Uani 1 1 d . . .
H11 H 0.5558 -0.0638 0.6298 0.034 Uiso 1 1 calc R . .
C12 C 0.53985(11) 0.30156(16) 0.63063(14) 0.0217(5) Uani 1 1 d . . .
C13 C 0.54508(11) 0.45163(16) 0.64176(14) 0.0224(5) Uani 1 1 d . . .
C14 C 0.63231(11) 0.36984(17) 0.62099(15) 0.0228(5) Uani 1 1 d . . .
C15 C 0.73467(11) 0.44240(18) 0.60346(16) 0.0286(6) Uani 1 1 d . . .
H15A H 0.7083 0.4967 0.5965 0.034 Uiso 1 1 calc R . .
H15B H 0.7611 0.4358 0.5578 0.034 Uiso 1 1 calc R . .
C16 C 0.77655(13) 0.4565(2) 0.67198(18) 0.0381(7) Uani 1 1 d . . .
H16A H 0.8012 0.4008 0.6806 0.046 Uiso 1 1 calc R . .
H16B H 0.8062 0.5060 0.6610 0.046 Uiso 1 1 calc R . .
C17 C 0.74116(15) 0.4790(2) 0.74316(19) 0.0484(9) Uani 1 1 d . . .
H17A H 0.7103 0.4317 0.7532 0.073 Uiso 1 1 calc R . .
H17B H 0.7199 0.5371 0.7368 0.073 Uiso 1 1 calc R . .
H17C H 0.7703 0.4829 0.7857 0.073 Uiso 1 1 calc R . .
C18 C 0.72256(11) 0.27510(18) 0.59423(17) 0.0294(6) Uani 1 1 d . . .
H18A H 0.7017 0.2288 0.6257 0.035 Uiso 1 1 calc R . .
H18B H 0.7672 0.2766 0.6088 0.035 Uiso 1 1 calc R . .
C19 C 0.71756(12) 0.24758(19) 0.51137(17) 0.0310(6) Uani 1 1 d . . .
H19A H 0.6737 0.2534 0.4945 0.037 Uiso 1 1 calc R . .
H19B H 0.7434 0.2886 0.4801 0.037 Uiso 1 1 calc R . .
C20 C 0.73926(13) 0.15076(19) 0.49991(19) 0.0382(7) Uani 1 1 d . . .
H20A H 0.7323 0.1330 0.4472 0.057 Uiso 1 1 calc R . .
H20B H 0.7156 0.1106 0.5334 0.057 Uiso 1 1 calc R . .
H20C H 0.7838 0.1463 0.5118 0.057 Uiso 1 1 calc R . .
C21 C 0.44799(11) 0.53616(17) 0.65603(15) 0.0249(5) Uani 1 1 d . . .
H21A H 0.4361 0.5889 0.6873 0.030 Uiso 1 1 calc R . .
H21B H 0.4322 0.4812 0.6816 0.030 Uiso 1 1 calc R . .
C22 C 0.41690(12) 0.5443(2) 0.57918(17) 0.0330(6) Uani 1 1 d . . .
H22A H 0.4287 0.6026 0.5557 0.040 Uiso 1 1 calc R . .
H22B H 0.4318 0.4951 0.5459 0.040 Uiso 1 1 calc R . .
C23 C 0.34638(13) 0.5391(2) 0.58622(19) 0.0401(7) Uani 1 1 d . . .
H23A H 0.3346 0.4804 0.6075 0.060 Uiso 1 1 calc R . .
H23B H 0.3274 0.5461 0.5361 0.060 Uiso 1 1 calc R . .
H23C H 0.3316 0.5875 0.6196 0.060 Uiso 1 1 calc R . .
C24 C 0.55111(12) 0.61598(17) 0.65189(16) 0.0273(6) Uani 1 1 d . . .
H24A H 0.5900 0.6070 0.6812 0.033 Uiso 1 1 calc R . .
H24B H 0.5260 0.6623 0.6785 0.033 Uiso 1 1 calc R . .
C25 C 0.56834(14) 0.65238(18) 0.57422(16) 0.0321(6) Uani 1 1 d . . .
H25A H 0.6007 0.6134 0.5511 0.038 Uiso 1 1 calc R . .
H25B H 0.5312 0.6515 0.5410 0.038 Uiso 1 1 calc R . .
C26 C 0.59269(15) 0.7481(2) 0.5809(2) 0.0419(8) Uani 1 1 d . . .
H26A H 0.6094 0.7676 0.5319 0.063 Uiso 1 1 calc R . .
H26B H 0.6258 0.7502 0.6190 0.063 Uiso 1 1 calc R . .
H26C H 0.5586 0.7884 0.5959 0.063 Uiso 1 1 calc R . .

loop_
_atom_site_aniso_label
_atom_site_aniso_U_11
_atom_site_aniso_U_22
_atom_site_aniso_U_33
_atom_site_aniso_U_23
_atom_site_aniso_U_13
_atom_site_aniso_U_12
Se1 0.0636(2) 0.03057(18) 0.0394(2) -0.00121(14) -0.00705(16) -0.00805(14)
Fe1 0.0252(2) 0.0179(2) 0.0190(2) 0.000 0.0004(2) 0.000
N1 0.0390(13) 0.0293(13) 0.0250(12) 0.0000(10) -0.0006(10) -0.0005(10)
C1 0.0427(16) 0.0355(17) 0.0190(14) -0.0001(12) -0.0002(12) 0.0071(13)
N2 0.0243(10) 0.0173(10) 0.0252(11) -0.0005(9) -0.0003(9) 0.0012(8)
C2 0.0275(13) 0.0319(15) 0.0287(15) 0.0036(12) 0.0030(11) -0.0045(11)
N3 0.0244(10) 0.0180(10) 0.0256(12) 0.0018(9) 0.0024(9) -0.0024(8)
C3 0.0234(13) 0.0365(16) 0.0329(16) 0.0001(13) 0.0026(12) -0.0052(11)
N4 0.0224(10) 0.0150(10) 0.0283(12) 0.0019(8) 0.0051(9) -0.0003(8)
C4 0.0266(13) 0.0293(15) 0.0363(16) 0.0008(12) -0.0046(12) 0.0010(11)
N5 0.0222(10) 0.0186(10) 0.0285(12) 0.0013(9) 0.0021(9) -0.0012(8)
C5 0.0271(13) 0.0232(13) 0.0319(15) 0.0026(11) -0.0007(11) -0.0011(11)
N6 0.0237(10) 0.0165(10) 0.0256(11) 0.0008(9) 0.0018(8) -0.0012(8)
C6 0.0229(12) 0.0165(12) 0.0260(13) -0.0016(10) 0.0033(10) -0.0038(9)
N7 0.0253(10) 0.0204(11) 0.0264(12) -0.0006(9) -0.0002(9) -0.0007(9)
C7 0.0206(12) 0.0196(12) 0.0292(14) -0.0008(11) 0.0020(10) -0.0020(9)
N8 0.0228(10) 0.0238(11) 0.0323(13) 0.0020(10) -0.0003(9) -0.0011(9)
C8 0.0269(13) 0.0226(13) 0.0306(15) 0.0025(11) 0.0038(11) -0.0030(10)
N9 0.0277(11) 0.0184(11) 0.0262(12) 0.0004(9) -0.0003(9) 0.0000(8)
C9 0.0306(14) 0.0317(15) 0.0263(15) -0.0041(12) 0.0035(11) -0.0038(11)
C10 0.0335(14) 0.0229(14) 0.0332(16) -0.0089(12) 0.0012(12) 0.0022(11)
C11 0.0323(14) 0.0200(13) 0.0318(15) -0.0020(11) -0.0030(12) 0.0017(11)
C12 0.0245(12) 0.0197(12) 0.0211(13) 0.0016(10) -0.0002(10) -0.0025(10)
C13 0.0279(12) 0.0182(12) 0.0211(12) 0.0022(10) -0.0017(10) -0.0020(10)
C14 0.0247(12) 0.0230(13) 0.0208(13) 0.0011(10) -0.0017(10) -0.0015(10)
C15 0.0244(12) 0.0288(14) 0.0326(15) 0.0020(12) -0.0010(11) -0.0078(11)
C16 0.0332(15) 0.0422(18) 0.0389(18) -0.0026(14) -0.0046(13) -0.0112(13)
C17 0.0522(19) 0.058(2) 0.0349(18) -0.0070(16) -0.0008(15) -0.0187(17)
C18 0.0207(12) 0.0302(15) 0.0373(17) 0.0037(12) 0.0005(11) 0.0016(10)
C19 0.0297(14) 0.0288(14) 0.0345(17) 0.0026(12) 0.0054(12) 0.0014(11)
C20 0.0399(16) 0.0290(15) 0.0458(19) 0.0007(14) 0.0096(14) 0.0074(12)
C21 0.0296(13) 0.0194(12) 0.0257(13) -0.0017(10) 0.0024(11) 0.0023(10)
C22 0.0340(14) 0.0349(16) 0.0302(16) -0.0015(13) -0.0048(12) -0.0009(12)
C23 0.0360(15) 0.0417(18) 0.0427(19) 0.0039(15) -0.0083(14) -0.0022(13)
C24 0.0340(14) 0.0193(13) 0.0285(14) -0.0034(11) -0.0018(11) -0.0028(11)
C25 0.0419(16) 0.0245(14) 0.0298(16) 0.0000(12) -0.0015(12) -0.0037(12)
C26 0.0560(19) 0.0253(15) 0.044(2) 0.0040(14) 0.0050(15) -0.0098(14)

loop_
_atom_type_symbol
_atom_type_description
_atom_type_scat_dispersion_real
_atom_type_scat_dispersion_imag
_atom_type_scat_source
C C 0.0033 0.0016 'International Tables Vol C Tables 4.2.6.8 and 6.1.1.4'
H H 0.0000 0.0000 'International Tables Vol C Tables 4.2.6.8 and 6.1.1.4'
Se Se -0.0929 2.2259 'International Tables Vol C Tables 4.2.6.8 and 6.1.1.4'
N N 0.0061 0.0033 'International Tables Vol C Tables 4.2.6.8 and 6.1.1.4'
Fe Fe 0.3463 0.8444 'International Tables Vol C Tables 4.2.6.8 and 6.1.1.4'

loop_
_geom_angle_atom_site_label_1
_geom_angle_atom_site_label_2
_geom_angle_atom_site_label_3
_geom_angle
_geom_angle_site_symmetry_1
_geom_angle_site_symmetry_3
N1 Fe1 N1 86.98(13) . 4_656
N1 Fe1 N2 92.98(8) . 4_656
N1 Fe1 N2 92.76(8) 4_656 4_656
N1 Fe1 N2 92.76(8) . .
N1 Fe1 N2 92.98(8) 4_656 .
N2 Fe1 N2 172.08(11) 4_656 .
N1 Fe1 N3 173.94(9) . 4_656
N1 Fe1 N3 88.57(8) 4_656 4_656
N2 Fe1 N3 83.12(8) 4_656 4_656
N2 Fe1 N3 91.58(8) . 4_656
N1 Fe1 N3 88.57(8) . .
N1 Fe1 N3 173.94(9) 4_656 .
N2 Fe1 N3 91.58(8) 4_656 .
N2 Fe1 N3 83.12(8) . .
N3 Fe1 N3 96.15(11) 4_656 .
C1 N1 Fe1 167.1(2) . .
N1 C1 Se1 178.4(3) . .
C7 N2 C11 117.5(2) . .
C7 N2 Fe1 123.53(17) . .
C11 N2 Fe1 118.93(18) . .
N3 C2 C3 123.1(3) . .
N3 C2 H2 118.4 . .
C3 C2 H2 118.4 . .
C6 N3 C2 117.5(2) . .
C6 N3 Fe1 124.18(16) . .
C2 N3 Fe1 118.01(17) . .
C2 C3 C4 119.0(2) . .
C2 C3 H3 120.5 . .
C4 C3 H3 120.5 . .
C12 N4 C6 121.7(2) . .
C12 N4 C7 118.82(19) . .
C6 N4 C7 119.22(19) . .
C3 C4 C5 119.1(3) . .
C3 C4 H4 120.5 . .
C5 C4 H4 120.5 . .
C12 N5 C14 113.3(2) . .
C4 C5 C6 118.8(3) . .
C4 C5 H5 120.6 . .
C6 C5 H5 120.6 . .
C12 N6 C13 113.2(2) . .
N3 C6 C5 122.6(2) . .
N3 C6 N4 115.9(2) . .
C5 C6 N4 121.4(2) . .
C14 N7 C13 114.3(2) . .
N2 C7 C8 122.4(2) . .
N2 C7 N4 117.7(2) . .
C8 C7 N4 119.8(2) . .
C14 N8 C15 122.4(2) . .
C14 N8 C18 119.7(2) . .
C15 N8 C18 117.4(2) . .
C9 C8 C7 119.2(3) . .
C9 C8 H8 120.4 . .
C7 C8 H8 120.4 . .
C13 N9 C24 121.3(2) . .
C13 N9 C21 120.5(2) . .
C24 N9 C21 118.0(2) . .
C8 C9 C10 118.8(3) . .
C8 C9 H9 120.6 . .
C10 C9 H9 120.6 . .
C11 C10 C9 118.8(3) . .
C11 C10 H10 120.6 . .
C9 C10 H10 120.6 . .
N2 C11 C10 123.2(3) . .
N2 C11 H11 118.4 . .
C10 C11 H11 118.4 . .
N6 C12 N5 128.4(2) . .
N6 C12 N4 117.1(2) . .
N5 C12 N4 114.5(2) . .
N9 C13 N7 118.1(2) . .
N9 C13 N6 116.7(2) . .
N7 C13 N6 125.2(2) . .
N7 C14 N5 125.6(2) . .
N7 C14 N8 118.5(2) . .
N5 C14 N8 115.8(2) . .
N8 C15 C16 113.1(2) . .
N8 C15 H15A 109.0 . .
C16 C15 H15A 109.0 . .
N8 C15 H15B 109.0 . .
C16 C15 H15B 109.0 . .
H15A C15 H15B 107.8 . .
C17 C16 C15 113.5(2) . .
C17 C16 H16A 108.9 . .
C15 C16 H16A 108.9 . .
C17 C16 H16B 108.9 . .
C15 C16 H16B 108.9 . .
H16A C16 H16B 107.7 . .
C16 C17 H17A 109.5 . .
C16 C17 H17B 109.5 . .
H17A C17 H17B 109.5 . .
C16 C17 H17C 109.5 . .
H17A C17 H17C 109.5 . .
H17B C17 H17C 109.5 . .
N8 C18 C19 113.3(2) . .
N8 C18 H18A 108.9 . .
C19 C18 H18A 108.9 . .
N8 C18 H18B 108.9 . .
C19 C18 H18B 108.9 . .
H18A C18 H18B 107.7 . .
C20 C19 C18 111.0(2) . .
C20 C19 H19A 109.4 . .
C18 C19 H19A 109.4 . .
C20 C19 H19B 109.4 . .
C18 C19 H19B 109.4 . .
H19A C19 H19B 108.0 . .
C19 C20 H20A 109.5 . .
C19 C20 H20B 109.5 . .
H20A C20 H20B 109.5 . .
C19 C20 H20C 109.5 . .
H20A C20 H20C 109.5 . .
H20B C20 H20C 109.5 . .
N9 C21 C22 113.4(2) . .
N9 C21 H21A 108.9 . .
C22 C21 H21A 108.9 . .
N9 C21 H21B 108.9 . .
C22 C21 H21B 108.9 . .
H21A C21 H21B 107.7 . .
C23 C22 C21 111.1(2) . .
C23 C22 H22A 109.4 . .
C21 C22 H22A 109.4 . .
C23 C22 H22B 109.4 . .
C21 C22 H22B 109.4 . .
H22A C22 H22B 108.0 . .
C22 C23 H23A 109.5 . .
C22 C23 H23B 109.5 . .
H23A C23 H23B 109.5 . .
C22 C23 H23C 109.5 . .
H23A C23 H23C 109.5 . .
H23B C23 H23C 109.5 . .
N9 C24 C25 115.4(2) . .
N9 C24 H24A 108.4 . .
C25 C24 H24A 108.4 . .
N9 C24 H24B 108.4 . .
C25 C24 H24B 108.4 . .
H24A C24 H24B 107.5 . .
C26 C25 C24 110.2(2) . .
C26 C25 H25A 109.6 . .
C24 C25 H25A 109.6 . .
C26 C25 H25B 109.6 . .
C24 C25 H25B 109.6 . .
H25A C25 H25B 108.1 . .
C25 C26 H26A 109.5 . .
C25 C26 H26B 109.5 . .
H26A C26 H26B 109.5 . .
C25 C26 H26C 109.5 . .
H26A C26 H26C 109.5 . .
H26B C26 H26C 109.5 . .

loop_
_geom_bond_atom_site_label_1
_geom_bond_atom_site_label_2
_geom_bond_distance
_geom_bond_site_symmetry_2
Se1 C1 1.792(3) .
Fe1 N1 2.094(2) .
Fe1 N1 2.094(2) 4_656
Fe1 N2 2.134(2) 4_656
Fe1 N2 2.134(2) .
Fe1 N3 2.164(2) 4_656
Fe1 N3 2.164(2) .
N1 C1 1.152(4) .
N2 C7 1.336(3) .
N2 C11 1.350(3) .
C2 N3 1.347(3) .
C2 C3 1.373(4) .
C2 H2 0.9500 .
N3 C6 1.340(3) .
C3 C4 1.376(4) .
C3 H3 0.9500 .
N4 C12 1.403(3) .
N4 C6 1.424(3) .
N4 C7 1.424(3) .
C4 C5 1.378(4) .
C4 H4 0.9500 .
N5 C12 1.322(3) .
N5 C14 1.349(3) .
C5 C6 1.389(4) .
C5 H5 0.9500 .
N6 C12 1.319(3) .
N6 C13 1.355(3) .
N7 C14 1.340(3) .
N7 C13 1.348(3) .
C7 C8 1.391(4) .
N8 C14 1.352(3) .
N8 C15 1.456(3) .
N8 C18 1.464(3) .
C8 C9 1.374(4) .
C8 H8 0.9500 .
N9 C13 1.344(3) .
N9 C24 1.457(3) .
N9 C21 1.467(3) .
C9 C10 1.384(4) .
C9 H9 0.9500 .
C10 C11 1.371(4) .
C10 H10 0.9500 .
C11 H11 0.9500 .
C15 C16 1.522(4) .
C15 H15A 0.9900 .
C15 H15B 0.9900 .
C16 C17 1.507(4) .
C16 H16A 0.9900 .
C16 H16B 0.9900 .
C17 H17A 0.9800 .
C17 H17B 0.9800 .
C17 H17C 0.9800 .
C18 C19 1.524(4) .
C18 H18A 0.9900 .
C18 H18B 0.9900 .
C19 C20 1.520(4) .
C19 H19A 0.9900 .
C19 H19B 0.9900 .
C20 H20A 0.9800 .
C20 H20B 0.9800 .
C20 H20C 0.9800 .
C21 C22 1.518(4) .
C21 H21A 0.9900 .
C21 H21B 0.9900 .
C22 C23 1.518(4) .
C22 H22A 0.9900 .
C22 H22B 0.9900 .
C23 H23A 0.9800 .
C23 H23B 0.9800 .
C23 H23C 0.9800 .
C24 C25 1.521(4) .
C24 H24A 0.9900 .
C24 H24B 0.9900 .
C25 C26 1.514(4) .
C25 H25A 0.9900 .
C25 H25B 0.9900 .
C26 H26A 0.9800 .
C26 H26B 0.9800 .
C26 H26C 0.9800 .
